data_1541771
loop_
_publ_author_name
'Irani, K.S.'
'Sinha, A.P.B.'
'Biswas, A.B.'

_publ_section_title
;
 Crystal Distortion in Spinels Containing Mn3+ Ions
;
_journal_name_full 'Journal of Physics and Chemistry of Solids'
_journal_page_first 101
_journal_page_last 111
_journal_volume 17
_journal_year 1960
_chemical_formula_sum 'Al0.125 Mg Mn1.875 O4'
_chemical_name_systematic 'Mg Mn1.875 Al.125 O4'
_space_group_IT_number 141
_symmetry_space_group_name_Hall 'I 4bw 2bw -1bw'
_symmetry_space_group_name_H-M 'I 41/a m d :1'
_cell_angle_alpha 90
_cell_angle_beta 90
_cell_angle_gamma 90
_cell_formula_units_Z 4
_cell_length_a 5.73
_cell_length_b 5.73
_cell_length_c 8.94
_cell_volume 293.526
_citation_journal_id_ASTM JPCSAW
_cod_data_source_file Irani_JPCSAW_1960_1226.cif
_cod_data_source_block Al0.125Mg1Mn1.875O4
_cod_original_cell_volume 293.5261
_cod_original_sg_symbol_Hall '-I 4bd 2 (x+1/2,y+1/4,z+1/8)'
_cod_original_formula_sum 'Al0.125 Mg1 Mn1.875 O4'
_cod_database_code 1541771

loop_
_symmetry_equiv_pos_as_xyz
x,y,z
-y,x+1/2,z+1/4
-x+1/2,-y+1/2,z+1/2
y+1/2,-x,z+3/4
x,-y+1/2,-z+1/4
y+1/2,x+1/2,-z+1/2
-x+1/2,y,-z+3/4
-y,-x,-z
-x,-y+1/2,-z+1/4
y,-x,-z
x-1/2,y,-z-1/4
-y-1/2,x+1/2,-z-1/2
-x,y,z
-y-1/2,-x,z-1/4
x-1/2,-y+1/2,z-1/2
y,x+1/2,z+1/4
x+1/2,y+1/2,z+1/2
-y+1/2,x+1,z+3/4
-x+1,-y+1,z+1
y+1,-x+1/2,z+5/4
x+1/2,-y+1,-z+3/4
y+1,x+1,-z+1
-x+1,y+1/2,-z+5/4
-y+1/2,-x+1/2,-z+1/2
-x+1/2,-y+1,-z+3/4
y+1/2,-x+1/2,-z+1/2
x,y+1/2,-z+1/4
-y,x+1,-z
-x+1/2,y+1/2,z+1/2
-y,-x+1/2,z+1/4
x,-y+1,z
y+1/2,x+1,z+3/4

loop_
_atom_site_label
_atom_site_type_symbol
_atom_site_fract_x
_atom_site_fract_y
_atom_site_fract_z
_atom_site_occupancy
_atom_site_U_iso_or_equiv
Mn2 Mn+3 0 0.25 0.625 0.669 0.0
Mg2 Mg+2 0 0.25 0.625 0.311 0.0
Mg1 Mg+2 0 0 0 0.434 0.0
Al1 Al+3 0 0 0 0.028 0.0
O1 O-2 0 0.25 0.375 1 0.0
Mn1 Mn+3 0 0 0 0.538 0.0
Al2 Al+3 0 0.25 0.625 0.02 0.0
